data_7708176
loop_
_publ_author_name
'Mkhadder, Hassan'
'Denis, Morgane'
'Gim\'enez-Marqu\'es, M\'onica'
'Ca\~n\'on-Mancisidor, Walter'
'Humbert, Bernard'
'Deunf, Elise'
'Poizot, Philippe'
'Devic, Thomas'

_publ_section_title
;
 A tris-oxovanadium pyrogallate complex: synthesis, structure, and
 magnetic and electronic properties
;
_journal_name_full 'Dalton Transactions'
_journal_paper_doi 10.1039/D1DT01990B
_journal_year 2021
_chemical_formula_moiety C18H17K3O16V3
_chemical_formula_sum 'C18 H17 K3 O16 V3'
_chemical_formula_weight 759.43
_chemical_name_common K3V3O3(pgal)3.4H2O
_space_group_crystal_system monoclinic
_space_group_IT_number 14
_space_group_name_Hall '-P 2ybc'
_space_group_name_H-M_alt 'P 1 21/c 1'
_atom_sites_solution_hydrogens geom
_audit_creation_method SHELXL-2018/3
_audit_update_record
;
2021-07-28 deposited with the CCDC.	2021-09-02 downloaded from the CCDC.
;
_cell_angle_alpha 90
_cell_angle_beta 114.68(3)
_cell_angle_gamma 90
_cell_formula_units_Z 4
_cell_length_a 13.734(3)
_cell_length_b 14.379(3)
_cell_length_c 15.837(3)
_cell_measurement_reflns_used 58071
_cell_measurement_temperature 293(2)
_cell_measurement_theta_max 29.998
_cell_measurement_theta_min 2.611
_cell_volume 2841.8(12)
_computing_cell_refinement 'KappaCCD Software'
_computing_data_collection 'KappaCCD Software'
_computing_data_reduction 'KappaCCD Software'
_computing_structure_refinement 'SHELXL-2018/3 (Sheldrick, 2018)'
_diffrn_ambient_temperature 293(2)
_diffrn_measured_fraction_theta_full 0.999
_diffrn_measured_fraction_theta_max 0.999
_diffrn_measurement_device_type 'CCD area detector'
_diffrn_measurement_method 'phi and omega scans'
_diffrn_radiation_source 'fine-focus sealed tube'
_diffrn_radiation_type MoK\a
_diffrn_radiation_wavelength 0.71073
_diffrn_reflns_av_R_equivalents 0.1042
_diffrn_reflns_av_unetI/netI 0.0553
_diffrn_reflns_Laue_measured_fraction_full 0.999
_diffrn_reflns_Laue_measured_fraction_max 0.999
_diffrn_reflns_limit_h_max 17
_diffrn_reflns_limit_h_min -16
_diffrn_reflns_limit_k_max 18
_diffrn_reflns_limit_k_min -18
_diffrn_reflns_limit_l_max 20
_diffrn_reflns_limit_l_min -20
_diffrn_reflns_number 74041
_diffrn_reflns_point_group_measured_fraction_full 0.999
_diffrn_reflns_point_group_measured_fraction_max 0.999
_diffrn_reflns_theta_full 25.242
_diffrn_reflns_theta_max 27.103
_diffrn_reflns_theta_min 2.611
_exptl_absorpt_coefficient_mu 1.476
_exptl_absorpt_correction_T_max 0.7460
_exptl_absorpt_correction_T_min 0.5727
_exptl_absorpt_correction_type multi-scan
_exptl_absorpt_process_details SADABS
_exptl_crystal_colour black
_exptl_crystal_density_diffrn 1.775
_exptl_crystal_description prism
_exptl_crystal_F_000 1516
_exptl_crystal_preparation 'Magnetic properties'
_exptl_crystal_size_max 0.300
_exptl_crystal_size_mid 0.250
_exptl_crystal_size_min 0.080
_refine_diff_density_max 1.001
_refine_diff_density_min -0.456
_refine_diff_density_rms 0.123
_refine_ls_extinction_method none
_refine_ls_goodness_of_fit_ref 1.075
_refine_ls_hydrogen_treatment constr
_refine_ls_matrix_type full
_refine_ls_number_parameters 360
_refine_ls_number_reflns 6277
_refine_ls_number_restraints 0
_refine_ls_restrained_S_all 1.075
_refine_ls_R_factor_all 0.1137
_refine_ls_R_factor_gt 0.0659
_refine_ls_shift/su_max 0.000
_refine_ls_shift/su_mean 0.000
_refine_ls_structure_factor_coef Fsqd
_refine_ls_weighting_details 'w=1/[\s^2^(Fo^2^)+(0.0759P)^2^+10.8176P] where P=(Fo^2^+2Fc^2^)/3'
_refine_ls_weighting_scheme calc
_refine_ls_wR_factor_gt 0.1606
_refine_ls_wR_factor_ref 0.1877
_reflns_Friedel_coverage 0.000
_reflns_number_gt 4076
_reflns_number_total 6277
_reflns_threshold_expression 'I > 2\s(I)'
_cod_data_source_file d1dt01990b2.cif
_cod_data_source_block shelx_CCDC1
_cod_original_cell_volume 2841.6(12)
_cod_original_sg_symbol_H-M 'P 21/c'
_cod_database_code 7708176
_shelx_shelxl_version_number 2018/3
_shelx_space_group_comment
;
The symmetry employed for this shelxl refinement is uniquely defined
by the following loop, which should always be used as a source of
symmetry information in preference to the above space-group names.
They are only intended as comments.
;
_shelx_estimated_absorpt_t_min 0.666
_shelx_estimated_absorpt_t_max 0.891

loop_
_space_group_symop_operation_xyz
'x, y, z'
'-x, y+1/2, -z+1/2'
'-x, -y, -z'
'x, -y-1/2, z-1/2'

loop_
_atom_site_label
_atom_site_type_symbol
_atom_site_fract_x
_atom_site_fract_y
_atom_site_fract_z
_atom_site_U_iso_or_equiv
_atom_site_adp_type
_atom_site_occupancy
_atom_site_site_symmetry_order
_atom_site_calc_flag
_atom_site_refinement_flags_posn
_atom_site_refinement_flags_adp
_atom_site_refinement_flags_occupancy
_atom_site_disorder_assembly
_atom_site_disorder_group
V1 V 0.35417(8) 0.69327(6) 0.39534(6) 0.0300(2) Uani 1 1 d . . . . .
V2 V 0.46722(8) 0.52066(7) 0.28239(7) 0.0334(2) Uani 1 1 d . . . . .
V3 V 0.17479(8) 0.58012(7) 0.17204(6) 0.0332(3) Uani 1 1 d . . . . .
O4 O 0.3676(4) 0.7804(3) 0.3382(3) 0.0430(10) Uani 1 1 d . . . . .
O14 O 0.4907(4) 0.5936(3) 0.2162(3) 0.0504(12) Uani 1 1 d . . . . .
O24 O 0.1928(4) 0.6606(3) 0.1104(3) 0.0534(12) Uani 1 1 d . . . . .
O1 O 0.2565(3) 0.7261(3) 0.4516(3) 0.0383(9) Uani 1 1 d . . . . .
O2 O 0.2237(3) 0.6313(3) 0.3007(2) 0.0309(8) Uani 1 1 d . . . . .
O3 O 0.0348(3) 0.5938(4) 0.1712(3) 0.0546(13) Uani 1 1 d . . . . .
C1 C 0.1533(5) 0.7104(4) 0.3941(4) 0.0386(14) Uani 1 1 d . . . . .
C2 C 0.1361(5) 0.6617(4) 0.3130(4) 0.0376(13) Uani 1 1 d . . . . .
C3 C 0.0369(5) 0.6415(5) 0.2449(5) 0.0511(17) Uani 1 1 d . . . . .
C4 C -0.0536(6) 0.6719(8) 0.2566(6) 0.084(3) Uani 1 1 d . . . . .
H4 H -0.122247 0.661394 0.211052 0.101 Uiso 1 1 calc R U . . .
C5 C -0.0374(7) 0.7187(7) 0.3391(7) 0.089(3) Uani 1 1 d . . . . .
H5 H -0.096940 0.738110 0.348075 0.106 Uiso 1 1 calc R U . . .
C6 C 0.0633(6) 0.7372(6) 0.4075(5) 0.065(2) Uani 1 1 d . . . . .
H6 H 0.071001 0.767266 0.461953 0.078 Uiso 1 1 calc R U . . .
O11 O 0.4676(3) 0.7032(3) 0.5217(3) 0.0401(10) Uani 1 1 d . . . . .
O12 O 0.4487(3) 0.5937(3) 0.3822(3) 0.0318(8) Uani 1 1 d . . . . .
O13 O 0.6026(3) 0.4845(3) 0.3831(3) 0.0425(10) Uani 1 1 d . . . . .
C11 C 0.5543(5) 0.6490(4) 0.5349(4) 0.0341(13) Uani 1 1 d . . . . .
C12 C 0.5444(4) 0.5923(4) 0.4618(4) 0.0322(12) Uani 1 1 d . . . . .
C13 C 0.6253(5) 0.5353(4) 0.4618(4) 0.0384(14) Uani 1 1 d . . . . .
C14 C 0.7204(5) 0.5338(5) 0.5416(4) 0.0440(15) Uani 1 1 d . . . . .
H14 H 0.776115 0.495015 0.545054 0.053 Uiso 1 1 calc R U . . .
C15 C 0.7321(5) 0.5898(5) 0.6152(4) 0.0485(17) Uani 1 1 d . . . . .
H15 H 0.796705 0.589078 0.667850 0.058 Uiso 1 1 calc R U . . .
C16 C 0.6498(5) 0.6478(5) 0.6136(4) 0.0438(15) Uani 1 1 d . . . . .
H16 H 0.659138 0.684999 0.664458 0.053 Uiso 1 1 calc R U . . .
O21 O 0.4723(3) 0.3977(3) 0.2340(3) 0.0415(10) Uani 1 1 d . . . . .
O22 O 0.3080(3) 0.5031(3) 0.2153(3) 0.0335(9) Uani 1 1 d . . . . .
O23 O 0.1124(3) 0.4732(3) 0.0917(3) 0.0429(10) Uani 1 1 d . . . . .
C21 C 0.3768(5) 0.3700(4) 0.1704(4) 0.0368(13) Uani 1 1 d . . . . .
C22 C 0.2902(5) 0.4251(4) 0.1582(4) 0.0333(12) Uani 1 1 d . . . . .
C23 C 0.1864(5) 0.4103(4) 0.0945(4) 0.0382(14) Uani 1 1 d . . . . .
C24 C 0.1673(6) 0.3325(5) 0.0360(5) 0.0467(16) Uani 1 1 d . . . . .
H24 H 0.099271 0.320649 -0.010078 0.056 Uiso 1 1 calc R U . . .
C25 C 0.2531(6) 0.2736(5) 0.0490(5) 0.0522(18) Uani 1 1 d . . . . .
H25 H 0.240461 0.221237 0.011416 0.063 Uiso 1 1 calc R U . . .
C26 C 0.3557(6) 0.2893(4) 0.1149(5) 0.0462(16) Uani 1 1 d . . . . .
H26 H 0.410350 0.247369 0.122614 0.055 Uiso 1 1 calc R U . . .
K1 K 0.40005(17) 0.96617(11) 0.36592(13) 0.0649(5) Uani 1 1 d . . . . .
K3 K 0.37226(14) 0.71148(12) 0.64720(10) 0.0582(5) Uani 1 1 d . . . . .
K2 K 0.09174(15) 0.95650(14) 0.41914(12) 0.0684(5) Uani 1 1 d . . . . .
OW1 O 0.3140(5) 0.9173(4) 0.4947(4) 0.0661(15) Uani 1 1 d . . . . .
OW2 O 0.4313(5) 1.1182(4) 0.4707(4) 0.0699(15) Uani 1 1 d . . . . .
OW3A O 0.215(3) 0.956(2) 0.161(2) 0.279(17) Uiso 0.578(17) 1 d . . P . .
OW4A O 0.045(3) 0.893(3) 0.196(3) 0.35(2) Uiso 0.578(17) 1 d . . P . .
OW3B O 0.1635(14) 0.9450(12) 0.2720(12) 0.093(7) Uiso 0.422(17) 1 d . . P . .
OW4B O 0.245(3) 1.072(3) 0.190(2) 0.210(16) Uiso 0.422(17) 1 d . . P . .

loop_
_atom_site_aniso_label
_atom_site_aniso_U_11
_atom_site_aniso_U_22
_atom_site_aniso_U_33
_atom_site_aniso_U_23
_atom_site_aniso_U_13
_atom_site_aniso_U_12
V1 0.0397(5) 0.0258(5) 0.0272(5) -0.0023(4) 0.0167(4) -0.0004(4)
V2 0.0418(6) 0.0317(5) 0.0322(5) 0.0003(4) 0.0208(4) 0.0050(4)
V3 0.0394(5) 0.0344(5) 0.0263(5) -0.0041(4) 0.0141(4) 0.0041(4)
O4 0.059(3) 0.030(2) 0.043(2) 0.0014(18) 0.025(2) -0.002(2)
O14 0.062(3) 0.047(3) 0.053(3) 0.008(2) 0.035(2) 0.002(2)
O24 0.070(3) 0.048(3) 0.039(2) 0.012(2) 0.019(2) 0.006(2)
O1 0.043(2) 0.043(2) 0.032(2) -0.0106(18) 0.0188(19) 0.0000(19)
O2 0.035(2) 0.033(2) 0.0283(19) -0.0050(16) 0.0166(16) 0.0013(17)
O3 0.040(2) 0.075(3) 0.049(3) -0.033(2) 0.020(2) -0.003(2)
C1 0.041(3) 0.038(3) 0.041(3) -0.010(3) 0.021(3) -0.001(3)
C2 0.042(3) 0.041(3) 0.035(3) -0.007(3) 0.021(3) 0.001(3)
C3 0.043(4) 0.062(5) 0.048(4) -0.014(3) 0.019(3) 0.005(3)
C4 0.045(4) 0.132(9) 0.073(6) -0.052(6) 0.020(4) 0.001(5)
C5 0.050(5) 0.122(8) 0.101(7) -0.053(6) 0.038(5) 0.006(5)
C6 0.054(4) 0.086(6) 0.061(5) -0.041(4) 0.031(4) -0.003(4)
O11 0.051(3) 0.040(2) 0.029(2) -0.0053(17) 0.0168(19) 0.003(2)
O12 0.038(2) 0.027(2) 0.030(2) -0.0017(15) 0.0134(17) 0.0040(16)
O13 0.044(2) 0.041(2) 0.041(2) -0.0006(19) 0.017(2) 0.008(2)
C11 0.042(3) 0.033(3) 0.029(3) 0.005(2) 0.017(3) -0.003(3)
C12 0.034(3) 0.028(3) 0.033(3) 0.006(2) 0.013(2) 0.000(2)
C13 0.041(3) 0.035(3) 0.042(3) 0.009(3) 0.021(3) 0.001(3)
C14 0.043(4) 0.045(4) 0.043(4) 0.015(3) 0.016(3) 0.008(3)
C15 0.042(4) 0.059(4) 0.035(3) 0.016(3) 0.006(3) -0.001(3)
C16 0.052(4) 0.047(4) 0.030(3) 0.005(3) 0.015(3) -0.004(3)
O21 0.046(2) 0.039(2) 0.042(2) -0.0068(19) 0.021(2) 0.0105(19)
O22 0.042(2) 0.029(2) 0.031(2) -0.0034(16) 0.0156(18) 0.0044(17)
O23 0.041(2) 0.044(3) 0.040(2) -0.0128(19) 0.0143(19) 0.002(2)
C21 0.047(4) 0.037(3) 0.030(3) -0.002(2) 0.020(3) 0.005(3)
C22 0.052(4) 0.027(3) 0.029(3) -0.002(2) 0.024(3) -0.001(3)
C23 0.049(4) 0.036(3) 0.032(3) -0.006(2) 0.020(3) -0.007(3)
C24 0.058(4) 0.042(4) 0.046(4) -0.013(3) 0.028(3) -0.009(3)
C25 0.075(5) 0.033(3) 0.057(4) -0.017(3) 0.035(4) -0.006(3)
C26 0.064(4) 0.027(3) 0.055(4) -0.007(3) 0.033(4) 0.006(3)
K1 0.1062(15) 0.0416(9) 0.0708(11) -0.0103(8) 0.0604(11) -0.0123(9)
K3 0.0828(12) 0.0588(10) 0.0383(8) 0.0119(7) 0.0305(8) 0.0312(9)
K2 0.0686(11) 0.0852(13) 0.0547(10) 0.0101(9) 0.0290(9) 0.0248(10)
OW1 0.088(4) 0.054(3) 0.081(4) -0.003(3) 0.059(3) -0.004(3)
OW2 0.096(4) 0.043(3) 0.082(4) -0.017(3) 0.048(3) -0.010(3)

loop_
_atom_type_symbol
_atom_type_description
_atom_type_scat_dispersion_real
_atom_type_scat_dispersion_imag
_atom_type_scat_source
C C 0.0033 0.0016 'International Tables Vol C Tables 4.2.6.8 and 6.1.1.4'
H H 0.0000 0.0000 'International Tables Vol C Tables 4.2.6.8 and 6.1.1.4'
O O 0.0106 0.0060 'International Tables Vol C Tables 4.2.6.8 and 6.1.1.4'
K K 0.2009 0.2494 'International Tables Vol C Tables 4.2.6.8 and 6.1.1.4'
V V 0.3005 0.5294 'International Tables Vol C Tables 4.2.6.8 and 6.1.1.4'

loop_
_geom_angle_atom_site_label_1
_geom_angle_atom_site_label_2
_geom_angle_atom_site_label_3
_geom_angle
_geom_angle_site_symmetry_1
_geom_angle_site_symmetry_3
_geom_angle_publ_flag
O4 V1 O1 109.4(2) . . ?
O4 V1 O11 106.9(2) . . ?
O1 V1 O11 85.48(17) . . ?
O4 V1 O12 105.6(2) . . ?
O1 V1 O12 145.05(17) . . ?
O11 V1 O12 83.39(16) . . ?
O4 V1 O2 101.8(2) . . ?
O1 V1 O2 83.00(16) . . ?
O11 V1 O2 151.28(17) . . ?
O12 V1 O2 91.18(16) . . ?
O14 V2 O21 106.6(2) . . ?
O14 V2 O13 109.0(2) . . ?
O21 V2 O13 84.32(18) . . ?
O14 V2 O12 107.4(2) . . ?
O21 V2 O12 145.93(18) . . ?
O13 V2 O12 83.44(17) . . ?
O14 V2 O22 102.0(2) . . ?
O21 V2 O22 83.52(17) . . ?
O13 V2 O22 148.84(18) . . ?
O12 V2 O22 90.85(16) . . ?
O24 V3 O3 109.3(2) . . ?
O24 V3 O23 108.1(2) . . ?
O3 V3 O23 84.85(19) . . ?
O24 V3 O22 104.9(2) . . ?
O3 V3 O22 145.8(2) . . ?
O23 V3 O22 82.91(17) . . ?
O24 V3 O2 106.5(2) . . ?
O3 V3 O2 83.06(17) . . ?
O23 V3 O2 145.39(18) . . ?
O22 V3 O2 89.16(16) . . ?
V1 O4 K1 136.8(2) . . ?
V1 O4 K3 130.1(2) . 4_575 ?
K1 O4 K3 93.01(13) . 4_575 ?
V2 O14 K1 99.1(2) . 2_645 ?
V2 O14 K3 125.6(2) . 4_575 ?
K1 O14 K3 131.72(15) 2_645 4_575 ?
V3 O24 K3 131.6(2) . 4_575 ?
V3 O24 K2 94.6(2) . 4_575 ?
K3 O24 K2 120.66(16) 4_575 4_575 ?
C1 O1 V1 112.4(3) . . ?
C1 O1 K3 132.7(4) . . ?
V1 O1 K3 107.53(17) . . ?
C2 O2 V3 108.8(3) . . ?
C2 O2 V1 108.5(3) . . ?
V3 O2 V1 137.8(2) . . ?
C3 O3 V3 112.8(4) . . ?
C3 O3 K2 128.7(4) . 2_545 ?
V3 O3 K2 111.05(19) . 2_545 ?
O1 C1 C6 126.9(6) . . ?
O1 C1 C2 115.7(5) . . ?
C6 C1 C2 117.4(6) . . ?
O2 C2 C3 117.8(5) . . ?
O2 C2 C1 118.1(5) . . ?
C3 C2 C1 124.2(6) . . ?
O3 C3 C2 116.4(6) . . ?
O3 C3 C4 125.2(6) . . ?
C2 C3 C4 118.5(6) . . ?
C3 C4 C5 117.9(7) . . ?
C6 C5 C4 122.8(7) . . ?
C5 C6 C1 119.2(6) . . ?
C5 C6 K2 107.2(7) . . ?
C1 C6 K2 100.9(5) . . ?
C11 O11 V1 112.6(3) . . ?
C11 O11 K3 123.6(3) . . ?
V1 O11 K3 108.65(18) . . ?
C12 O12 V2 108.9(3) . . ?
C12 O12 V1 109.0(3) . . ?
V2 O12 V1 139.5(2) . . ?
C13 O13 V2 112.4(4) . . ?
C13 O13 K3 132.3(3) . 3_666 ?
V2 O13 K3 105.20(18) . 3_666 ?
O11 C11 C12 116.0(5) . . ?
O11 C11 C16 125.7(5) . . ?
C12 C11 C16 118.3(6) . . ?
C11 C12 C13 123.8(6) . . ?
C11 C12 O12 118.5(5) . . ?
C13 C12 O12 117.7(5) . . ?
O13 C13 C12 116.2(5) . . ?
O13 C13 C14 126.4(6) . . ?
C12 C13 C14 117.4(6) . . ?
C15 C14 C13 119.8(6) . . ?
C14 C15 C16 122.0(6) . . ?
C11 C16 C15 118.7(6) . . ?
C21 O21 V2 112.5(3) . . ?
C21 O21 K3 126.6(4) . 3_666 ?
V2 O21 K3 113.90(19) . 3_666 ?
C21 O21 K1 108.0(3) . 2_645 ?
V2 O21 K1 92.01(16) . 2_645 ?
K3 O21 K1 95.38(13) 3_666 2_645 ?
C22 O22 V3 109.6(3) . . ?
C22 O22 V2 107.5(3) . . ?
V3 O22 V2 138.6(2) . . ?
C23 O23 V3 112.8(4) . . ?
C23 O23 K2 132.8(4) . 2_545 ?
V3 O23 K2 105.61(17) . 2_545 ?
C23 O23 K2 92.3(3) . 4_575 ?
V3 O23 K2 100.89(18) . 4_575 ?
K2 O23 K2 106.51(15) 2_545 4_575 ?
O21 C21 C22 116.9(5) . . ?
O21 C21 C26 126.5(6) . . ?
C22 C21 C26 116.6(6) . . ?
C21 C22 C23 125.7(5) . . ?
C21 C22 O22 117.8(5) . . ?
C23 C22 O22 116.5(5) . . ?
O23 C23 C22 117.2(5) . . ?
O23 C23 C24 125.6(6) . . ?
C22 C23 C24 117.2(6) . . ?
O23 C23 K2 62.5(3) . 4_575 ?
C22 C23 K2 118.0(4) . 4_575 ?
C24 C23 K2 90.5(4) . 4_575 ?
C25 C24 C23 118.2(6) . . ?
C25 C24 K2 130.8(5) . 4_575 ?
C23 C24 K2 65.7(4) . 4_575 ?
C26 C25 C24 123.1(6) . . ?
C25 C26 C21 119.1(6) . . ?
OW2 K1 O4 151.60(17) . . ?
OW2 K1 OW1 76.28(17) . . ?
O4 K1 OW1 77.47(14) . . ?
OW2 K1 OW2 85.82(18) . 3_676 ?
O4 K1 OW2 75.54(14) . 3_676 ?
OW1 K1 OW2 71.04(17) . 3_676 ?
OW2 K1 OW3B 104.7(4) . . ?
O4 K1 OW3B 75.3(3) . . ?
OW1 K1 OW3B 68.8(4) . . ?
OW2 K1 OW3B 134.3(4) 3_676 . ?
OW2 K1 O21 128.63(16) . 2_655 ?
O4 K1 O21 71.44(12) . 2_655 ?
OW1 K1 O21 144.48(15) . 2_655 ?
OW2 K1 O21 84.72(14) 3_676 2_655 ?
OW3B K1 O21 117.6(3) . 2_655 ?
OW2 K1 O14 77.82(15) . 2_655 ?
O4 K1 O14 127.71(14) . 2_655 ?
OW1 K1 O14 154.09(15) . 2_655 ?
OW2 K1 O14 106.47(16) 3_676 2_655 ?
OW3B K1 O14 119.2(3) . 2_655 ?
O21 K1 O14 57.15(12) 2_655 2_655 ?
OW2 K1 OW4B 91.7(7) . . ?
O4 K1 OW4B 109.4(7) . . ?
OW1 K1 OW4B 115.6(7) . . ?
OW2 K1 OW4B 172.2(7) 3_676 . ?
OW3B K1 OW4B 53.5(7) . . ?
O21 K1 OW4B 91.0(7) 2_655 . ?
O14 K1 OW4B 65.7(7) 2_655 . ?
OW2 K1 OW3A 121.7(7) . . ?
O4 K1 OW3A 77.4(7) . . ?
OW1 K1 OW3A 109.1(7) . . ?
OW2 K1 OW3A 152.2(7) 3_676 . ?
OW3B K1 OW3A 41.0(7) . . ?
O21 K1 OW3A 80.7(6) 2_655 . ?
O14 K1 OW3A 85.2(6) 2_655 . ?
OW4B K1 OW3A 32.0(8) . . ?
O21 K3 O11 90.12(13) 3_666 . ?
O21 K3 O1 136.69(13) 3_666 . ?
O11 K3 O1 56.21(12) . . ?
O21 K3 O13 55.52(13) 3_666 3_666 ?
O11 K3 O13 73.64(13) . 3_666 ?
O1 K3 O13 86.71(13) . 3_666 ?
O21 K3 O24 149.58(14) 3_666 4_576 ?
O11 K3 O24 119.25(13) . 4_576 ?
O1 K3 O24 72.25(12) . 4_576 ?
O13 K3 O24 136.40(15) 3_666 4_576 ?
O21 K3 O4 70.57(12) 3_666 4_576 ?
O11 K3 O4 155.96(14) . 4_576 ?
O1 K3 O4 147.59(13) . 4_576 ?
O13 K3 O4 104.72(12) 3_666 4_576 ?
O24 K3 O4 79.01(13) 4_576 4_576 ?
O21 K3 O14 97.52(14) 3_666 4_576 ?
O11 K3 O14 87.59(13) . 4_576 ?
O1 K3 O14 106.34(13) . 4_576 ?
O13 K3 O14 146.01(14) 3_666 4_576 ?
O24 K3 O14 77.49(13) 4_576 4_576 ?
O4 K3 O14 81.14(12) 4_576 4_576 ?
O21 K3 OW3A 83.0(6) 3_666 4_576 ?
O11 K3 OW3A 121.8(6) . 4_576 ?
O1 K3 OW3A 92.4(6) . 4_576 ?
O13 K3 OW3A 55.2(6) 3_666 4_576 ?
O24 K3 OW3A 87.3(6) 4_576 4_576 ?
O4 K3 OW3A 71.3(6) 4_576 4_576 ?
O14 K3 OW3A 150.6(6) 4_576 4_576 ?
O3 K2 O23 58.22(13) 2 2 ?
O3 K2 O23 91.96(16) 2 4_576 ?
O23 K2 O23 73.49(15) 2 4_576 ?
O3 K2 OW1 137.05(16) 2 . ?
O23 K2 OW1 159.39(15) 2 . ?
O23 K2 OW1 90.42(15) 4_576 . ?
O3 K2 OW3B 88.6(4) 2 . ?
O23 K2 OW3B 129.6(4) 2 . ?
O23 K2 OW3B 150.9(4) 4_576 . ?
OW1 K2 OW3B 70.1(4) . . ?
O3 K2 C23 87.65(17) 2 4_576 ?
O23 K2 C23 92.09(16) 2 4_576 ?
O23 K2 C23 25.13(14) 4_576 4_576 ?
OW1 K2 C23 76.98(16) . 4_576 ?
OW3B K2 C23 126.0(4) . 4_576 ?
O3 K2 C6 132.7(2) 2 . ?
O23 K2 C6 89.19(17) 2 . ?
O23 K2 C6 111.90(18) 4_576 . ?
OW1 K2 C6 84.92(18) . . ?
OW3B K2 C6 88.4(4) . . ?
C23 K2 C6 130.27(19) 4_576 . ?
O3 K2 O24 146.18(15) 2 4_576 ?
O23 K2 O24 97.60(14) 2 4_576 ?
O23 K2 O24 56.41(12) 4_576 4_576 ?
OW1 K2 O24 62.25(14) . 4_576 ?
OW3B K2 O24 124.7(3) . 4_576 ?
C23 K2 O24 68.58(14) 4_576 4_576 ?
C6 K2 O24 62.00(17) . 4_576 ?
O3 K2 C24 67.45(17) 2 4_576 ?
O23 K2 C24 91.54(16) 2 4_576 ?
O23 K2 C24 44.25(13) 4_576 4_576 ?
OW1 K2 C24 85.37(17) . 4_576 ?
OW3B K2 C24 110.7(4) . 4_576 ?
C23 K2 C24 23.83(14) 4_576 4_576 ?
C6 K2 C24 154.10(19) . 4_576 ?
O24 K2 C24 92.27(14) 4_576 4_576 ?
K2 OW1 K1 110.2(2) . . ?
K1 OW2 K1 94.18(17) . 3_676 ?
OW4B OW3A K1 71.7(17) . . ?
OW4B OW3A K3 129(2) . 4_575 ?
K1 OW3A K3 80.6(8) . 4_575 ?
OW4A OW3B K2 92.7(16) . . ?
OW4A OW3B K1 154.5(17) . . ?
K2 OW3B K1 105.1(5) . . ?
OW3A OW4B K1 76.4(17) . . ?

loop_
_geom_bond_atom_site_label_1
_geom_bond_atom_site_label_2
_geom_bond_distance
_geom_bond_site_symmetry_2
_geom_bond_publ_flag
V1 O4 1.600(4) . ?
V1 O1 1.953(4) . ?
V1 O11 1.962(4) . ?
V1 O12 2.001(4) . ?
V1 O2 2.002(4) . ?
V2 O14 1.608(4) . ?
V2 O21 1.940(4) . ?
V2 O13 1.948(4) . ?
V2 O12 2.001(4) . ?
V2 O22 2.008(4) . ?
V3 O24 1.598(5) . ?
V3 O3 1.926(4) . ?
V3 O23 1.950(4) . ?
V3 O22 1.999(4) . ?
V3 O2 2.001(4) . ?
O4 K1 2.714(4) . ?
O4 K3 3.055(4) 4_575 ?
O14 K1 2.988(5) 2_645 ?
O14 K3 3.196(5) 4_575 ?
O24 K3 2.932(5) 4_575 ?
O24 K2 3.228(5) 4_575 ?
O1 C1 1.345(7) . ?
O1 K3 2.839(4) . ?
O2 C2 1.367(7) . ?
O3 C3 1.346(8) . ?
O3 K2 2.624(5) 2_545 ?
C1 C6 1.393(9) . ?
C1 C2 1.394(8) . ?
C2 C3 1.370(9) . ?
C3 C4 1.400(10) . ?
C4 C5 1.402(11) . ?
C5 C6 1.380(11) . ?
C6 K2 3.173(9) . ?
O11 C11 1.364(7) . ?
O11 K3 2.801(4) . ?
O12 C12 1.391(7) . ?
O13 C13 1.362(7) . ?
O13 K3 2.904(5) 3_666 ?
C11 C12 1.375(8) . ?
C11 C16 1.382(8) . ?
C12 C13 1.380(8) . ?
C13 C14 1.388(9) . ?
C14 C15 1.370(10) . ?
C15 C16 1.396(10) . ?
O21 C21 1.338(7) . ?
O21 K3 2.684(4) 3_666 ?
O21 K1 2.977(5) 2_645 ?
O22 C22 1.395(6) . ?
O23 C23 1.348(7) . ?
O23 K2 2.746(5) 2_545 ?
O23 K2 2.815(5) 4_575 ?
C21 C22 1.374(8) . ?
C21 C26 1.410(8) . ?
C22 C23 1.377(8) . ?
C23 C24 1.405(8) . ?
C23 K2 3.170(6) 4_575 ?
C24 C25 1.396(10) . ?
C24 K2 3.478(7) 4_575 ?
C25 C26 1.377(10) . ?
K1 OW2 2.669(5) . ?
K1 OW1 2.840(5) . ?
K1 OW2 2.920(7) 3_676 ?
K1 OW3B 2.971(17) . ?
K1 OW4B 3.11(3) . ?
K1 OW3A 3.18(3) . ?
K3 OW3A 3.30(4) 4_576 ?
K2 OW1 2.831(6) . ?
K2 OW3B 2.889(17) . ?
OW3A OW4B 1.73(4) . ?
OW4A OW3B 1.73(4) . ?
